data_2018492
loop_
_publ_author_name
'Djigoue, Guy-Bertrand'
'Simard, Michel'
'Kenmogne, Lucie-Carolle'
'Poirier, Donald'

_publ_section_title
;
 Two androsterone derivatives as inhibitors of androgen biosynthesis
;
_journal_coeditor_code FA3273
_journal_issue 6
_journal_name_full 'Acta Crystallographica Section C'
_journal_page_first o231
_journal_page_last o234
_journal_paper_doi 10.1107/S0108270112021099
_journal_volume 68
_journal_year 2012
_chemical_formula_iupac 'C26 H41 N O3'
_chemical_formula_moiety 'C26 H41 N O3'
_chemical_formula_sum 'C26 H41 N O3'
_chemical_formula_weight 415.60
_chemical_name_systematic
;
(3<i>R</i>,5<i>S</i>,5'<i>R</i>,8<i>R</i>,9<i>S</i>,10<i>S</i>,13<i>S</i>,
14<i>S</i>)-10,13-dimethyl-5'-(2-methylpropyl)tetradecahydro-6'<i>H</i>-
spiro[cyclopenta[<i>a</i>]phenanthrene-3,2'-[1,4]oxazinane]-6',17(2<i>H</i>)-
dione
;
_space_group_IT_number 4
_symmetry_cell_setting monoclinic
_symmetry_space_group_name_Hall 'P 2yb'
_symmetry_space_group_name_H-M 'P 1 21 1'
_atom_sites_solution_hydrogens geom
_atom_sites_solution_primary direct
_atom_sites_solution_secondary difmap
_audit_creation_method SHELXL-97
_cell_angle_alpha 90
_cell_angle_beta 107.3095(6)
_cell_angle_gamma 90
_cell_formula_units_Z 2
_cell_length_a 13.07929(17)
_cell_length_b 5.82873(8)
_cell_length_c 16.3140(2)
_cell_measurement_reflns_used 9878
_cell_measurement_temperature 150
_cell_measurement_theta_max 72.29
_cell_measurement_theta_min 2.84
_cell_volume 1187.38(3)
_computing_cell_refinement 'SAINT (Bruker, 2011)'
_computing_data_collection 'APEX2 [or SMART?] (Bruker, 2011)'
_computing_data_reduction 'XPREP (Bruker, 2008)'
_computing_molecular_graphics 'SHELXTL (Sheldrick, 2008)'
_computing_publication_material 'UdMX (Maris, 2004)'
_computing_structure_refinement 'SHELXL97 (Sheldrick, 2008)'
_computing_structure_solution 'SHELXS97 (Sheldrick, 2008)'
_diffrn_ambient_temperature 150
_diffrn_detector_area_resol_mean 5.5
_diffrn_measured_fraction_theta_full 0.995
_diffrn_measured_fraction_theta_max 0.995
_diffrn_measurement_device_type 'Bruker SMART 6000'
_diffrn_measurement_method \w
_diffrn_radiation_monochromator 'Helios optics'
_diffrn_radiation_source 'Rotating Anode'
_diffrn_radiation_type CuK\a
_diffrn_radiation_wavelength 1.54178
_diffrn_reflns_av_R_equivalents 0.038
_diffrn_reflns_av_sigmaI/netI 0.0208
_diffrn_reflns_limit_h_max 16
_diffrn_reflns_limit_h_min -16
_diffrn_reflns_limit_k_max 7
_diffrn_reflns_limit_k_min -6
_diffrn_reflns_limit_l_max 20
_diffrn_reflns_limit_l_min -20
_diffrn_reflns_number 36176
_diffrn_reflns_theta_full 72.51
_diffrn_reflns_theta_max 72.51
_diffrn_reflns_theta_min 2.84
_exptl_absorpt_coefficient_mu 0.581
_exptl_absorpt_correction_T_max 0.9714
_exptl_absorpt_correction_T_min 0.8095
_exptl_absorpt_correction_type multi-scan
_exptl_absorpt_process_details '(SADABS; Sheldrick, 2008)'
_exptl_crystal_colour Colorless
_exptl_crystal_density_diffrn 1.162
_exptl_crystal_density_method 'not measured'
_exptl_crystal_description plate
_exptl_crystal_F_000 456
_exptl_crystal_size_max 0.25
_exptl_crystal_size_mid 0.11
_exptl_crystal_size_min 0.05
_refine_diff_density_max 0.182
_refine_diff_density_min -0.221
_refine_ls_abs_structure_details 'Flack (1983), 1733 Friedel pairs'
_refine_ls_abs_structure_Flack 0.12(18)
_refine_ls_extinction_coef 0.0046(6)
_refine_ls_extinction_expression Fc^*^=kFc[1+0.001xFc^2^\l^3^/sin(2\q)]^-1/4^
_refine_ls_extinction_method 'SHELXL97 (Sheldrick, 2008)'
_refine_ls_goodness_of_fit_ref 1.069
_refine_ls_hydrogen_treatment mixed
_refine_ls_matrix_type full
_refine_ls_number_parameters 279
_refine_ls_number_reflns 4334
_refine_ls_number_restraints 1
_refine_ls_restrained_S_all 1.069
_refine_ls_R_factor_all 0.0415
_refine_ls_R_factor_gt 0.0402
_refine_ls_shift/su_max 0.001
_refine_ls_shift/su_mean 0.000
_refine_ls_structure_factor_coef Fsqd
_refine_ls_weighting_details 'calc w=1/[\s^2^(Fo^2^)+(0.0735P)^2^+0.0832P] where P=(Fo^2^+2Fc^2^)/3'
_refine_ls_weighting_scheme calc
_refine_ls_wR_factor_gt 0.1058
_refine_ls_wR_factor_ref 0.1071
_reflns_number_gt 4159
_reflns_number_total 4334
_reflns_threshold_expression I>2\s(I)
_cod_data_source_file fa3273.cif
_cod_data_source_block I
_cod_original_cell_volume 1187.37(3)
_cod_original_sg_symbol_H-M 'P 21'
_cod_database_code 2018492
_cod_database_fobs_code 2018492

loop_
_symmetry_equiv_pos_as_xyz
'x, y, z'
'-x, y+1/2, -z'

loop_
_atom_site_type_symbol
_atom_site_label
_atom_site_fract_x
_atom_site_fract_y
_atom_site_fract_z
_atom_site_U_iso_or_equiv
_atom_site_adp_type
_atom_site_calc_flag
_atom_site_refinement_flags
_atom_site_occupancy
_atom_site_symmetry_multiplicity
O O3 0.52314(8) 0.07663(19) 0.32235(6) 0.0379(2) Uani d . 1 1
O O17 0.06829(11) -0.1106(3) -0.25496(8) 0.0586(3) Uani d . 1 1
O O22 0.66845(9) -0.1271(2) 0.37364(8) 0.0487(3) Uani d . 1 1
N N20 0.59879(10) 0.4242(2) 0.44884(8) 0.0398(3) Uani d . 1 1
H H20 0.6198(15) 0.526(4) 0.4163(12) 0.048 Uiso d . 1 1
C C1 0.29683(11) 0.0893(3) 0.21029(9) 0.0339(3) Uani d . 1 1
H H1A 0.2221 0.0367 0.2002 0.041 Uiso calc R 1 1
H H1B 0.3396 -0.0438 0.2018 0.041 Uiso calc R 1 1
C C2 0.34086(11) 0.1731(3) 0.30308(9) 0.0373(3) Uani d . 1 1
H H2A 0.2920 0.2915 0.3136 0.045 Uiso calc R 1 1
H H2B 0.3415 0.0430 0.3422 0.045 Uiso calc R 1 1
C C3 0.45313(11) 0.2730(3) 0.32467(8) 0.0329(3) Uani d . 1 1
C C4 0.46339(11) 0.4434(3) 0.25645(8) 0.0321(3) Uani d . 1 1
H H4A 0.5401 0.4805 0.2668 0.039 Uiso calc R 1 1
H H4B 0.4260 0.5871 0.2627 0.039 Uiso calc R 1 1
C C5 0.41735(10) 0.3551(2) 0.16430(8) 0.0281(3) Uani d . 1 1
H H5 0.4600 0.2164 0.1591 0.034 Uiso calc R 1 1
C C6 0.43276(11) 0.5300(3) 0.09925(8) 0.0339(3) Uani d . 1 1
H H6A 0.5094 0.5719 0.1138 0.041 Uiso calc R 1 1
H H6B 0.3917 0.6707 0.1024 0.041 Uiso calc R 1 1
C C7 0.39531(10) 0.4339(3) 0.00793(8) 0.0337(3) Uani d . 1 1
H H7A 0.4433 0.3068 0.0029 0.040 Uiso calc R 1 1
H H7B 0.4006 0.5556 -0.0330 0.040 Uiso calc R 1 1
C C8 0.27975(10) 0.3456(2) -0.01628(8) 0.0279(3) Uani d . 1 1
H H8 0.2310 0.4793 -0.0187 0.033 Uiso calc R 1 1
C C9 0.26458(10) 0.1737(2) 0.05167(8) 0.0274(3) Uani d . 1 1
H H9 0.3143 0.0429 0.0524 0.033 Uiso calc R 1 1
C C10 0.29910(10) 0.2763(2) 0.14390(8) 0.0280(3) Uani d . 1 1
C C11 0.15039(11) 0.0715(3) 0.02490(9) 0.0338(3) Uani d . 1 1
H H11A 0.1461 -0.0484 0.0667 0.041 Uiso calc R 1 1
H H11B 0.0987 0.1938 0.0270 0.041 Uiso calc R 1 1
C C12 0.11827(11) -0.0331(3) -0.06529(9) 0.0366(3) Uani d . 1 1
H H12A 0.1637 -0.1685 -0.0660 0.044 Uiso calc R 1 1
H H12B 0.0428 -0.0849 -0.0808 0.044 Uiso calc R 1 1
C C13 0.13103(10) 0.1415(3) -0.13083(9) 0.0324(3) Uani d . 1 1
C C14 0.24756(11) 0.2288(3) -0.10365(8) 0.0318(3) Uani d . 1 1
H H14 0.2938 0.0893 -0.0973 0.038 Uiso calc R 1 1
C C15 0.25711(12) 0.3548(3) -0.18407(9) 0.0426(4) Uani d . 1 1
H H15A 0.3328 0.3697 -0.1832 0.051 Uiso calc R 1 1
H H15B 0.2242 0.5092 -0.1893 0.051 Uiso calc R 1 1
C C16 0.19432(14) 0.1950(4) -0.25711(10) 0.0562(5) Uani d . 1 1
H H16A 0.1513 0.2860 -0.3067 0.067 Uiso calc R 1 1
H H16B 0.2441 0.0957 -0.2765 0.067 Uiso calc R 1 1
C C17 0.12173(12) 0.0507(3) -0.22022(9) 0.0424(4) Uani d . 1 1
C C18 0.04720(11) 0.3353(3) -0.14356(9) 0.0362(3) Uani d . 1 1
H H18A 0.0570 0.4446 -0.1863 0.054 Uiso calc R 1 1
H H18B 0.0564 0.4147 -0.0889 0.054 Uiso calc R 1 1
H H18C -0.0249 0.2696 -0.1636 0.054 Uiso calc R 1 1
C C19 0.22363(11) 0.4728(3) 0.15140(9) 0.0354(3) Uani d . 1 1
H H19A 0.1533 0.4097 0.1489 0.053 Uiso calc R 1 1
H H19B 0.2159 0.5809 0.1039 0.053 Uiso calc R 1 1
H H19C 0.2537 0.5528 0.2061 0.053 Uiso calc R 1 1
C C20 0.48529(12) 0.3760(3) 0.41440(9) 0.0389(3) Uani d . 1 1
H H20A 0.4450 0.5204 0.4131 0.047 Uiso calc R 1 1
H H20B 0.4643 0.2687 0.4536 0.047 Uiso calc R 1 1
C C21 0.66213(12) 0.2164(3) 0.45255(9) 0.0391(4) Uani d . 1 1
H H21 0.6612 0.1343 0.5062 0.047 Uiso calc R 1 1
C C22 0.61980(11) 0.0455(3) 0.37897(9) 0.0353(3) Uani d . 1 1
C C23 0.77868(13) 0.2790(4) 0.46404(10) 0.0470(4) Uani d . 1 1
H H23A 0.7828 0.3710 0.4141 0.056 Uiso calc R 1 1
H H23B 0.8203 0.1365 0.4652 0.056 Uiso calc R 1 1
C C24 0.82962(15) 0.4159(5) 0.54688(12) 0.0627(6) Uani d . 1 1
H H24 0.7791 0.5428 0.5492 0.075 Uiso calc R 1 1
C C25 0.8442(2) 0.2714(6) 0.62589(13) 0.0866(9) Uani d . 1 1
H H25A 0.7740 0.2219 0.6294 0.130 Uiso calc R 1 1
H H25B 0.8805 0.3616 0.6769 0.130 Uiso calc R 1 1
H H25C 0.8875 0.1364 0.6228 0.130 Uiso calc R 1 1
C C26 0.9336(3) 0.5256(9) 0.5437(2) 0.1324(16) Uani d . 1 1
H H26A 0.9630 0.6198 0.5951 0.199 Uiso calc R 1 1
H H26B 0.9199 0.6225 0.4924 0.199 Uiso calc R 1 1
H H26C 0.9852 0.4055 0.5415 0.199 Uiso calc R 1 1

loop_
_atom_site_aniso_label
_atom_site_aniso_U_11
_atom_site_aniso_U_22
_atom_site_aniso_U_33
_atom_site_aniso_U_12
_atom_site_aniso_U_13
_atom_site_aniso_U_23
O3 0.0412(5) 0.0341(6) 0.0350(5) 0.0077(4) 0.0063(4) -0.0024(4)
O17 0.0693(8) 0.0492(8) 0.0478(6) -0.0078(7) 0.0028(6) -0.0149(6)
O22 0.0442(6) 0.0391(6) 0.0605(7) 0.0104(5) 0.0119(5) 0.0008(5)
N20 0.0463(7) 0.0404(8) 0.0307(6) 0.0008(6) 0.0082(5) -0.0046(5)
C1 0.0347(6) 0.0335(8) 0.0336(7) -0.0022(6) 0.0102(5) 0.0044(6)
C2 0.0400(7) 0.0408(9) 0.0330(7) -0.0005(7) 0.0136(6) 0.0060(6)
C3 0.0366(6) 0.0321(8) 0.0293(6) 0.0052(6) 0.0087(5) -0.0007(6)
C4 0.0333(6) 0.0311(8) 0.0308(6) -0.0016(6) 0.0078(5) -0.0018(6)
C5 0.0268(6) 0.0269(7) 0.0300(6) -0.0004(5) 0.0075(5) -0.0012(5)
C6 0.0340(6) 0.0344(8) 0.0331(6) -0.0081(6) 0.0094(5) 0.0009(6)
C7 0.0307(6) 0.0404(9) 0.0303(6) -0.0048(6) 0.0094(5) 0.0019(6)
C8 0.0272(6) 0.0269(7) 0.0297(6) 0.0005(5) 0.0086(5) 0.0016(5)
C9 0.0262(6) 0.0231(6) 0.0316(6) 0.0017(5) 0.0066(5) 0.0016(5)
C10 0.0278(6) 0.0261(7) 0.0305(6) 0.0006(5) 0.0094(5) 0.0020(5)
C11 0.0315(6) 0.0306(8) 0.0376(7) -0.0054(5) 0.0076(5) 0.0047(6)
C12 0.0338(6) 0.0280(7) 0.0422(7) -0.0048(6) 0.0025(5) 0.0012(6)
C13 0.0309(6) 0.0294(8) 0.0335(7) -0.0005(6) 0.0042(5) -0.0019(6)
C14 0.0307(6) 0.0315(8) 0.0319(7) 0.0013(5) 0.0075(5) -0.0024(5)
C15 0.0399(7) 0.0570(10) 0.0314(7) -0.0076(7) 0.0110(6) -0.0003(7)
C16 0.0538(9) 0.0806(14) 0.0337(8) -0.0127(10) 0.0121(7) -0.0110(8)
C17 0.0408(7) 0.0434(9) 0.0365(7) 0.0029(7) 0.0014(6) -0.0075(7)
C18 0.0300(6) 0.0350(8) 0.0392(7) 0.0012(6) 0.0035(5) 0.0032(6)
C19 0.0352(7) 0.0354(8) 0.0354(7) 0.0052(6) 0.0102(5) -0.0031(6)
C20 0.0452(7) 0.0421(9) 0.0297(6) 0.0068(7) 0.0115(5) -0.0022(6)
C21 0.0405(7) 0.0468(10) 0.0294(6) 0.0025(6) 0.0093(5) 0.0040(6)
C22 0.0370(6) 0.0343(8) 0.0355(6) 0.0023(6) 0.0119(5) 0.0071(6)
C23 0.0427(8) 0.0602(11) 0.0390(7) -0.0065(8) 0.0133(6) -0.0016(8)
C24 0.0487(9) 0.0815(16) 0.0499(9) -0.0030(10) 0.0022(7) -0.0153(10)
C25 0.0881(16) 0.114(2) 0.0406(10) 0.0264(16) -0.0076(10) -0.0063(12)
C26 0.093(2) 0.179(4) 0.126(3) -0.074(3) 0.0335(18) -0.075(3)

loop_
_atom_type_symbol
_atom_type_description
_atom_type_scat_dispersion_real
_atom_type_scat_dispersion_imag
_atom_type_scat_source
C C 0.0181 0.0091 'International Tables Vol C Tables 4.2.6.8 and 6.1.1.4'
H H 0.0000 0.0000 'International Tables Vol C Tables 4.2.6.8 and 6.1.1.4'
N N 0.0311 0.0180 'International Tables Vol C Tables 4.2.6.8 and 6.1.1.4'
O O 0.0492 0.0322 'International Tables Vol C Tables 4.2.6.8 and 6.1.1.4'

loop_
_geom_angle_atom_site_label_1
_geom_angle_atom_site_label_2
_geom_angle_atom_site_label_3
_geom_angle
_geom_angle_publ_flag
C22 O3 C3 123.68(12) n
C20 N20 C21 111.01(13) n
C20 N20 H20 111.1(13) n
C21 N20 H20 107.7(13) n
C2 C1 C10 112.87(12) n
C2 C1 H1A 109.0 n
C10 C1 H1A 109.0 n
C2 C1 H1B 109.0 n
C10 C1 H1B 109.0 n
H1A C1 H1B 107.8 n
C3 C2 C1 113.86(11) n
C3 C2 H2A 108.8 n
C1 C2 H2A 108.8 n
C3 C2 H2B 108.8 n
C1 C2 H2B 108.8 n
H2A C2 H2B 107.7 n
O3 C3 C2 105.15(12) n
O3 C3 C20 109.60(11) n
C2 C3 C20 110.21(11) n
O3 C3 C4 107.25(10) n
C2 C3 C4 111.62(11) n
C20 C3 C4 112.67(13) n
C3 C4 C5 113.72(12) n
C3 C4 H4A 108.8 n
C5 C4 H4A 108.8 n
C3 C4 H4B 108.8 n
C5 C4 H4B 108.8 n
H4A C4 H4B 107.7 n
C6 C5 C4 111.27(11) n
C6 C5 C10 112.19(10) n
C4 C5 C10 112.68(10) n
C6 C5 H5 106.8 n
C4 C5 H5 106.8 n
C10 C5 H5 106.8 n
C5 C6 C7 111.24(12) n
C5 C6 H6A 109.4 n
C7 C6 H6A 109.4 n
C5 C6 H6B 109.4 n
C7 C6 H6B 109.4 n
H6A C6 H6B 108.0 n
C6 C7 C8 112.30(10) n
C6 C7 H7A 109.1 n
C8 C7 H7A 109.1 n
C6 C7 H7B 109.1 n
C8 C7 H7B 109.1 n
H7A C7 H7B 107.9 n
C14 C8 C7 111.62(10) n
C14 C8 C9 108.79(11) n
C7 C8 C9 111.03(10) n
C14 C8 H8 108.4 n
C7 C8 H8 108.4 n
C9 C8 H8 108.4 n
C11 C9 C8 111.45(10) n
C11 C9 C10 113.54(10) n
C8 C9 C10 112.40(11) n
C11 C9 H9 106.3 n
C8 C9 H9 106.3 n
C10 C9 H9 106.3 n
C19 C10 C1 108.83(10) n
C19 C10 C5 112.60(11) n
C1 C10 C5 106.54(10) n
C19 C10 C9 110.74(10) n
C1 C10 C9 110.29(11) n
C5 C10 C9 107.77(9) n
C12 C11 C9 113.00(11) n
C12 C11 H11A 109.0 n
C9 C11 H11A 109.0 n
C12 C11 H11B 109.0 n
C9 C11 H11B 109.0 n
H11A C11 H11B 107.8 n
C13 C12 C11 110.65(12) n
C13 C12 H12A 109.5 n
C11 C12 H12A 109.5 n
C13 C12 H12B 109.5 n
C11 C12 H12B 109.5 n
H12A C12 H12B 108.1 n
C12 C13 C17 116.52(13) n
C12 C13 C14 108.94(11) n
C17 C13 C14 100.41(10) n
C12 C13 C18 111.23(11) n
C17 C13 C18 105.93(12) n
C14 C13 C18 113.51(12) n
C8 C14 C15 120.96(12) n
C8 C14 C13 113.04(11) n
C15 C14 C13 103.66(10) n
C8 C14 H14 106.1 n
C15 C14 H14 106.1 n
C13 C14 H14 106.1 n
C14 C15 C16 102.14(13) n
C14 C15 H15A 111.3 n
C16 C15 H15A 111.3 n
C14 C15 H15B 111.3 n
C16 C15 H15B 111.3 n
H15A C15 H15B 109.2 n
C17 C16 C15 106.27(12) n
C17 C16 H16A 110.5 n
C15 C16 H16A 110.5 n
C17 C16 H16B 110.5 n
C15 C16 H16B 110.5 n
H16A C16 H16B 108.7 n
O17 C17 C16 125.98(15) n
O17 C17 C13 126.21(16) n
C16 C17 C13 107.79(13) n
C13 C18 H18A 109.5 n
C13 C18 H18B 109.5 n
H18A C18 H18B 109.5 n
C13 C18 H18C 109.5 n
H18A C18 H18C 109.5 n
H18B C18 H18C 109.5 n
C10 C19 H19A 109.5 n
C10 C19 H19B 109.5 n
H19A C19 H19B 109.5 n
C10 C19 H19C 109.5 n
H19A C19 H19C 109.5 n
H19B C19 H19C 109.5 n
N20 C20 C3 114.04(11) n
N20 C20 H20A 108.7 n
C3 C20 H20A 108.7 n
N20 C20 H20B 108.7 n
C3 C20 H20B 108.7 n
H20A C20 H20B 107.6 n
N20 C21 C23 109.94(14) n
N20 C21 C22 116.07(12) n
C23 C21 C22 111.55(13) n
N20 C21 H21 106.2 n
C23 C21 H21 106.2 n
C22 C21 H21 106.2 n
O22 C22 O3 118.25(15) n
O22 C22 C21 121.55(13) n
O3 C22 C21 120.00(13) n
C21 C23 C24 112.82(13) n
C21 C23 H23A 109.0 n
C24 C23 H23A 109.0 n
C21 C23 H23B 109.0 n
C24 C23 H23B 109.0 n
H23A C23 H23B 107.8 n
C25 C24 C26 112.3(2) n
C25 C24 C23 111.9(2) n
C26 C24 C23 110.27(17) n
C25 C24 H24 107.4 n
C26 C24 H24 107.4 n
C23 C24 H24 107.4 n
C24 C25 H25A 109.5 n
C24 C25 H25B 109.5 n
H25A C25 H25B 109.5 n
C24 C25 H25C 109.5 n
H25A C25 H25C 109.5 n
H25B C25 H25C 109.5 n
C24 C26 H26A 109.5 n
C24 C26 H26B 109.5 n
H26A C26 H26B 109.5 n
C24 C26 H26C 109.5 n
H26A C26 H26C 109.5 n
H26B C26 H26C 109.5 n

loop_
_geom_bond_atom_site_label_1
_geom_bond_atom_site_label_2
_geom_bond_distance
_geom_bond_publ_flag
O3 C22 1.3378(17) n
O3 C3 1.4732(17) n
O17 C17 1.207(2) n
O22 C22 1.2070(19) n
N20 C20 1.4499(19) n
N20 C21 1.459(2) n
N20 H20 0.89(2) n
C1 C2 1.5306(19) n
C1 C10 1.5430(18) n
C1 H1a 0.9900 n
C1 H1b 0.9900 n
C2 C3 1.5205(19) n
C2 H2a 0.9900 n
C2 H2b 0.9900 n
C3 C20 1.5214(18) n
C3 C4 1.5271(19) n
C4 C5 1.5325(17) n
C4 H4a 0.9900 n
C4 H4b 0.9900 n
C5 C6 1.5274(18) n
C5 C10 1.5516(16) n
C5 H5 1.0000 n
C6 C7 1.5292(18) n
C6 H6a 0.9900 n
C6 H6b 0.9900 n
C7 C8 1.5330(17) n
C7 H7a 0.9900 n
C7 H7b 0.9900 n
C8 C14 1.5216(17) n
C8 C9 1.5502(17) n
C8 H8 1.0000 n
C9 C11 1.5452(17) n
C9 C10 1.5560(17) n
C9 H9 1.0000 n
C10 C19 1.5405(19) n
C11 C12 1.5317(19) n
C11 H11a 0.9900 n
C11 H11b 0.9900 n
C12 C13 1.5210(19) n
C12 H12a 0.9900 n
C12 H12b 0.9900 n
C13 C17 1.5219(19) n
C13 C14 1.5415(18) n
C13 C18 1.544(2) n
C14 C15 1.541(2) n
C14 H14 1.0000 n
C15 C16 1.543(2) n
C15 H15a 0.9900 n
C15 H15b 0.9900 n
C16 C17 1.520(3) n
C16 H16a 0.9900 n
C16 H16b 0.9900 n
C18 H18a 0.9800 n
C18 H18b 0.9800 n
C18 H18c 0.9800 n
C19 H19a 0.9800 n
C19 H19b 0.9800 n
C19 H19c 0.9800 n
C20 H20a 0.9900 n
C20 H20b 0.9900 n
C21 C23 1.524(2) n
C21 C22 1.531(2) n
C21 H21 1.0000 n
C23 C24 1.540(2) n
C23 H23a 0.9900 n
C23 H23b 0.9900 n
C24 C25 1.504(3) n
C24 C26 1.518(3) n
C24 H24 1.0000 n
C25 H25a 0.9800 n
C25 H25b 0.9800 n
C25 H25c 0.9800 n
C26 H26a 0.9800 n
C26 H26b 0.9800 n
C26 H26c 0.9800 n

loop_
_geom_hbond_atom_site_label_D
_geom_hbond_atom_site_label_H
_geom_hbond_atom_site_label_A
_geom_hbond_site_symmetry_A
_geom_hbond_distance_DH
_geom_hbond_distance_HA
_geom_hbond_distance_DA
_geom_hbond_angle_DHA
_geom_hbond_publ_flag
N20 H20 O22 1_565 0.89(2) 2.29(2) 3.1369(19) 158.5(17) n

loop_
_geom_torsion_atom_site_label_1
_geom_torsion_atom_site_label_2
_geom_torsion_atom_site_label_3
_geom_torsion_atom_site_label_4
_geom_torsion
_geom_torsion_publ_flag
C10 C1 C2 C3 -54.94(16) n
C22 O3 C3 C2 -139.66(13) n
C22 O3 C3 C20 -21.20(18) n
C22 O3 C3 C4 101.41(14) n
C1 C2 C3 O3 -68.38(15) n
C1 C2 C3 C20 173.58(13) n
C1 C2 C3 C4 47.58(17) n
O3 C3 C4 C5 67.14(14) n
C2 C3 C4 C5 -47.53(16) n
C20 C3 C4 C5 -172.16(11) n
C3 C4 C5 C6 -178.40(11) n
C3 C4 C5 C10 54.59(15) n
C4 C5 C6 C7 175.26(11) n
C10 C5 C6 C7 -57.47(15) n
C5 C6 C7 C8 54.05(16) n
C6 C7 C8 C14 -174.20(12) n
C6 C7 C8 C9 -52.63(16) n
C14 C8 C9 C11 -53.05(14) n
C7 C8 C9 C11 -176.26(11) n
C14 C8 C9 C10 178.20(10) n
C7 C8 C9 C10 54.99(14) n
C2 C1 C10 C19 -64.18(14) n
C2 C1 C10 C5 57.47(14) n
C2 C1 C10 C9 174.16(10) n
C6 C5 C10 C19 -64.65(14) n
C4 C5 C10 C19 61.86(14) n
C6 C5 C10 C1 176.12(11) n
C4 C5 C10 C1 -57.36(14) n
C6 C5 C10 C9 57.76(14) n
C4 C5 C10 C9 -175.72(11) n
C11 C9 C10 C19 -60.62(14) n
C8 C9 C10 C19 67.04(13) n
C11 C9 C10 C1 59.91(14) n
C8 C9 C10 C1 -172.44(10) n
C11 C9 C10 C5 175.83(11) n
C8 C9 C10 C5 -56.52(13) n
C8 C9 C11 C12 53.00(16) n
C10 C9 C11 C12 -178.85(11) n
C9 C11 C12 C13 -54.84(15) n
C11 C12 C13 C17 169.22(11) n
C11 C12 C13 C14 56.60(15) n
C11 C12 C13 C18 -69.26(14) n
C7 C8 C14 C15 -55.32(17) n
C9 C8 C14 C15 -178.18(11) n
C7 C8 C14 C13 -178.98(12) n
C9 C8 C14 C13 58.16(14) n
C12 C13 C14 C8 -60.52(15) n
C17 C13 C14 C8 176.60(12) n
C18 C13 C14 C8 64.00(15) n
C12 C13 C14 C15 166.75(12) n
C17 C13 C14 C15 43.86(15) n
C18 C13 C14 C15 -68.73(14) n
C8 C14 C15 C16 -168.26(13) n
C13 C14 C15 C16 -40.28(16) n
C14 C15 C16 C17 20.65(18) n
C15 C16 C17 O17 -171.87(17) n
C15 C16 C17 C13 6.53(19) n
C12 C13 C17 O17 30.2(2) n
C14 C13 C17 O17 147.59(16) n
C18 C13 C17 O17 -94.10(19) n
C12 C13 C17 C16 -148.22(14) n
C14 C13 C17 C16 -30.80(16) n
C18 C13 C17 C16 87.51(15) n
C21 N20 C20 C3 -58.68(17) n
O3 C3 C20 N20 50.36(17) n
C2 C3 C20 N20 165.63(13) n
C4 C3 C20 N20 -68.97(17) n
C20 N20 C21 C23 163.93(11) n
C20 N20 C21 C22 36.15(16) n
C3 O3 C22 O22 176.53(12) n
C3 O3 C22 C21 1.5(2) n
N20 C21 C22 O22 176.62(14) n
C23 C21 C22 O22 49.6(2) n
N20 C21 C22 O3 -8.46(19) n
C23 C21 C22 O3 -135.45(15) n
N20 C21 C23 C24 59.92(19) n
C22 C21 C23 C24 -169.84(16) n
C21 C23 C24 C25 69.0(2) n
C21 C23 C24 C26 -165.3(3) n

loop_
_cod_related_entry_id
_cod_related_entry_database
_cod_related_entry_code
1 ChemSpider 30654369
